data_7160729
loop_
_publ_author_name
'Jastrz&#x119;bska, Katarzyna'
'Szyma&#x144;ska, Agata'
'Pawlak, Tomasz'
'Dolot, Rafa&#x142;'

_publ_section_title
;
 Morpholino-based phosphorothioate analogs <i>via</i> oxathiaphospholane
 chemistry: synthesis, structural insights and stability.
;
_journal_issue 38
_journal_name_full 'Organic &amp; biomolecular chemistry'
_journal_page_first 8755
_journal_page_last 8763
_journal_paper_doi 10.1039/d5ob01223f
_journal_volume 23
_journal_year 2025
_chemical_absolute_configuration ad
_chemical_formula_moiety 'C11 H17 N4 O5 P S2, 0.35(C1 H1 Cl3), 0.35(C2 H3 N1)'
_chemical_formula_sum 'C12.05 H18.4 Cl1.05 N4.35 O5 P S2'
_chemical_formula_weight 436.52
_chemical_name_common OTP-N-mU-1
_chemical_name_systematic OTP-N-mU-1
_space_group_crystal_system monoclinic
_space_group_IT_number 4
_space_group_name_Hall 'P 2yb'
_space_group_name_H-M_alt 'P 1 21 1'
_atom_sites_solution_hydrogens mixed
_audit_creation_date 2025-07-08
_audit_creation_method
;
Olex2 1.5
(compiled 2025.05.31 svn.r86d253d1 for OlexSys, GUI svn.r7254)
;
_audit_update_record
;
2025-07-08 deposited with the CCDC.	2025-08-28 downloaded from the CCDC.
;
_cell_angle_alpha 90
_cell_angle_beta 112.621(2)
_cell_angle_gamma 90
_cell_formula_units_Z 4
_cell_length_a 17.0836(3)
_cell_length_b 7.22770(10)
_cell_length_c 17.8604(3)
_cell_measurement_reflns_used 26147
_cell_measurement_temperature 99.99(10)
_cell_measurement_theta_max 79.0550
_cell_measurement_theta_min 2.6770
_cell_volume 2035.66(6)
_computing_cell_refinement 'CrysAlisPro 1.171.43.122a (Rigaku OD, 2024)'
_computing_data_collection 'CrysAlisPro system (CCD 43.122a 64-bit (release 15-05-2024))'
_computing_data_reduction 'CrysAlisPro 1.171.43.122a (Rigaku OD, 2024)'
_computing_molecular_graphics 'Olex2 1.5 (Dolomanov et al., 2009)'
_computing_publication_material 'Olex2 1.5 (Dolomanov et al., 2009)'
_computing_structure_refinement 'SHELXL 2018/3 (Sheldrick, 2015)'
_computing_structure_solution 'SHELXT 2018/2 (Sheldrick, 2018)'
_diffrn_ambient_environment N~2~
_diffrn_ambient_temperature 99.99(10)
_diffrn_detector 'Hybrid Pixel Array Detector'
_diffrn_detector_area_resol_mean 10.0000
_diffrn_detector_type HyPix
_diffrn_measured_fraction_theta_full 1.000
_diffrn_measured_fraction_theta_max 0.976
_diffrn_measurement_details
;
List of Runs (angles in degrees, time in seconds):

  # Type    Start    End  Width  t~exp~   \w     \q     \k     \f   Frames
#--------------------------------------------------------------------------
  1  \w    -63.00  25.00   0.50    0.22    --  -47.34  59.00 138.00  176
  2  \w   -119.00 -32.00   0.50    0.22    --  -47.34 -59.00  -0.00  174
  3  \w     32.00 119.00   0.50    0.22    --   47.34  59.00 138.00  174
  4  \w    -24.00  63.00   0.50    0.22    --   47.34 -59.00  -0.00  174
  5  \w    -68.00 -19.00   0.50    0.87    --  -91.75  59.00 138.00   98
  6  \w   -163.00 -76.00   0.50    0.87    --  -91.75 -59.00  -0.00  174
  7  \w     98.00 178.00   0.50    0.87    --  113.25  59.00 138.00  160
  8  \w     42.00  68.00   0.50    0.87    --  113.25 -59.00  -0.00   52
  9  \w    -26.00  28.00   0.50    0.22    --  -47.34  19.00 -60.00  108
 10  \w     34.00  93.00   0.50    0.22    --   47.34-125.00-180.00  118
 11  \w     33.00 119.00   0.50    0.22    --   47.34  57.00-120.00  172
 12  \w   -163.00 -75.00   0.50    0.87    --  -91.75 -61.00-120.00  176
 13  \w   -163.00 -79.00   0.50    0.87    --  -91.75 -45.00 -60.00  168
 14  \w   -163.00 -69.00   0.50    0.87    --  -91.75 -77.00-150.00  188
 15  \w   -163.00 -69.00   0.50    0.87    --  -91.75 -77.00-120.00  188
 16  \w   -166.00 -78.00   0.50    0.87    --  -91.75 -15.00-120.00  176
 17  \w   -163.00 -69.00   0.50    0.87    --  -91.75 -77.00 -90.00  188
 18  \w   -163.00 -69.00   0.50    0.87    --  -91.75 -77.00-120.00  188
 19  \w    -51.00 -20.00   0.50    0.87    --  -91.75  45.00 -90.00   62
 20  \w    -51.00 -20.00   0.50    0.87    --  -91.75  45.00 -60.00   62
 21  \w   -163.00 -69.00   0.50    0.87    --  -91.75 -77.00 -90.00  188
 22  \w    -71.00 -19.00   0.50    0.87    --  -91.75  61.00  60.00  104
 23  \w   -163.00 -79.00   0.50    0.87    --  -91.75 -45.00 -60.00  168
 24  \w     96.00 156.00   0.50    0.87    --  113.25 125.00 150.00  120
 25  \w    101.00 148.00   0.50    0.87    --  113.25  45.00-120.00   94
 26  \w     43.00 104.00   0.50    0.87    --  113.25 -95.00 120.00  122
 27  \w     42.00  67.00   0.50    0.87    --  113.25 -61.00-150.00   50
 28  \w    146.00 172.00   0.50    0.87    --  113.25  61.00 -90.00   52
 29  \w     43.00  70.00   0.50    0.87    --  113.25 -61.00  30.00   54
 30  \w     98.00 141.00   0.50    0.87    --  113.25  61.00 -90.00   86
 31  \w    101.00 177.00   0.50    0.87    --  113.25  45.00-150.00  152
 32  \w     96.00 176.00   0.50    0.87    --  113.25  77.00  30.00  160
 33  \w     96.00 177.00   0.50    0.87    --  113.25 125.00-150.00  162
 34  \w    126.00 176.00   0.50    0.87    --  113.25 125.00  60.00  100
 35  \w    153.00 178.00   0.50    0.87    --  113.25  77.00  60.00   50
 36  \w     42.00  70.00   0.50    0.87    --  113.25 -61.00 120.00   56
 37  \w    144.00 170.00   0.50    0.87    --  113.25  77.00 -60.00   52
 38  \w    102.00 146.00   0.50    0.87    --  113.25  77.00 -90.00   88
 39  \w    114.00 141.00   0.50    0.87    --  113.25  77.00 -60.00   54
 40  \w    114.00 139.00   0.50    0.87    --  113.25  77.00  60.00   50
 41  \w    110.00 159.00   0.50    0.87    --  113.25  45.00-180.00   98
 42  \w     45.00  71.00   0.50    0.87    --  113.25 -61.00 -60.00   52
 43  \w     43.00  89.00   0.50    0.87    --  113.25 -95.00-180.00   92
 44  \w    101.00 154.00   0.50    0.87    --  113.25  15.00  60.00  106
 45  \w     45.00 110.00   0.50    0.87    --  113.25-125.00 120.00  130
 46  \w     42.00 105.00   0.50    0.87    --  113.25 -95.00 -30.00  126
;
_diffrn_measurement_device 'four-circle diffractometer'
_diffrn_measurement_device_type 'XtaLAB Synergy, Dualflex, HyPix'
_diffrn_measurement_method '\w scans'
_diffrn_orient_matrix_type 'CrysAlisPro convention (1999,Acta A55,543-557)'
_diffrn_orient_matrix_UB_11 -0.0632338000
_diffrn_orient_matrix_UB_12 0.0537136000
_diffrn_orient_matrix_UB_13 -0.0853622000
_diffrn_orient_matrix_UB_21 0.0646301000
_diffrn_orient_matrix_UB_22 0.1395149000
_diffrn_orient_matrix_UB_23 -0.0076956000
_diffrn_orient_matrix_UB_31 0.0371394000
_diffrn_orient_matrix_UB_32 -0.1519106000
_diffrn_orient_matrix_UB_33 -0.0371858000
_diffrn_radiation_monochromator mirror
_diffrn_radiation_probe x-ray
_diffrn_radiation_type 'Cu K\a'
_diffrn_radiation_wavelength 1.54184
_diffrn_reflns_av_R_equivalents 0.0507
_diffrn_reflns_av_unetI/netI 0.0349
_diffrn_reflns_Laue_measured_fraction_full 1.000
_diffrn_reflns_Laue_measured_fraction_max 0.976
_diffrn_reflns_limit_h_max 21
_diffrn_reflns_limit_h_min -21
_diffrn_reflns_limit_k_max 9
_diffrn_reflns_limit_k_min -8
_diffrn_reflns_limit_l_max 22
_diffrn_reflns_limit_l_min -22
_diffrn_reflns_number 38701
_diffrn_reflns_point_group_measured_fraction_full 0.999
_diffrn_reflns_point_group_measured_fraction_max 0.955
_diffrn_reflns_theta_full 67.684
_diffrn_reflns_theta_max 80.318
_diffrn_reflns_theta_min 2.680
_diffrn_source 'micro-focus sealed X-ray tube'
_diffrn_source_type 'PhotonJet (Cu) X-ray Source'
_exptl_absorpt_coefficient_mu 4.665
_exptl_absorpt_correction_T_max 1.00000
_exptl_absorpt_correction_T_min 0.33365
_exptl_absorpt_correction_type multi-scan
_exptl_absorpt_process_details
;
CrysAlisPro 1.171.43.122a (Rigaku Oxford Diffraction, 2024)
Empirical absorption correction using spherical harmonics,
implemented in SCALE3 ABSPACK scaling algorithm.
;
_exptl_crystal_colour 'clear colourless'
_exptl_crystal_colour_lustre clear
_exptl_crystal_colour_primary colourless
_exptl_crystal_density_diffrn 1.424
_exptl_crystal_description block
_exptl_crystal_F_000 904
_exptl_crystal_recrystallization_method 're-crystallized from chloroform : acetonitrile : hexane 7:2:1 (v/v/v) mixture,'
_exptl_crystal_size_max 0.25
_exptl_crystal_size_mid 0.15
_exptl_crystal_size_min 0.05
_refine_diff_density_max 1.619
_refine_diff_density_min -0.528
_refine_diff_density_rms 0.098
_refine_ls_abs_structure_details
;
 Flack x determined using 3343 quotients [(I+)-(I-)]/[(I+)+(I-)]
 (Parsons, Flack and Wagner, Acta Cryst. B69 (2013) 249-259).
;
_refine_ls_abs_structure_Flack -0.017(9)
_refine_ls_extinction_method none
_refine_ls_goodness_of_fit_ref 1.047
_refine_ls_hydrogen_treatment mixed
_refine_ls_matrix_type full
_refine_ls_number_parameters 485
_refine_ls_number_reflns 8524
_refine_ls_number_restraints 1
_refine_ls_restrained_S_all 1.047
_refine_ls_R_factor_all 0.0604
_refine_ls_R_factor_gt 0.0564
_refine_ls_shift/su_max 0.001
_refine_ls_shift/su_mean 0.000
_refine_ls_structure_factor_coef Fsqd
_refine_ls_weighting_details 'w=1/[\s^2^(Fo^2^)+(0.1131P)^2^+1.4527P] where P=(Fo^2^+2Fc^2^)/3'
_refine_ls_weighting_scheme calc
_refine_ls_wR_factor_gt 0.1585
_refine_ls_wR_factor_ref 0.1637
_reflns_Friedel_coverage 0.810
_reflns_Friedel_fraction_full 0.997
_reflns_Friedel_fraction_max 0.930
_reflns_number_gt 7961
_reflns_number_total 8524
_reflns_threshold_expression 'I > 2\s(I)'
_cod_data_source_file d5ob01223f2.cif
_cod_data_source_block kj_mun_fast_02_autored
_cod_depositor_comments 'Adding full bibliography for 7160729.cif.'
_cod_original_sg_symbol_H-M 'P 21'
_cod_original_formula_sum 'C12.05 H18.40 Cl1.05 N4.35 O5 P S2'
_cod_database_code 7160729
_shelx_shelxl_version_number 2018/3
_chemical_oxdiff_formula 'C H N O S P'
_shelx_space_group_comment
;
The symmetry employed for this shelxl refinement is uniquely defined
by the following loop, which should always be used as a source of
symmetry information in preference to the above space-group names.
They are only intended as comments.
;
_shelx_estimated_absorpt_t_max 0.800
_shelx_estimated_absorpt_t_min 0.388
_olex2_refinement_description
;
1. Fixed Uiso
 At 1.2 times of:
  All C(H) groups, All C(H,H) groups, All N(H) groups
 At 1.5 times of:
  All C(H,H,H) groups, All O(H) groups
2. Others
 Fixed Sof: Cl02(0.7) Cl01(0.7) Cl03(0.7) C1(0.7) H1(0.7) C02(0.7) N03(0.7)
 C01(0.7) H01A(0.7) H01B(0.7) H01C(0.7)
3.a Ternary CH refined with riding coordinates:
 C106(H106), C102(H102), C206(H206), C202(H202), C1(H1)
3.b Secondary CH2 refined with riding coordinates:
 C105(H10B,H10C), C113(H11A,H11B), C103(H10D,H10E), C205(H20A,H20B), C213(H21A,
 H21B), C114(H11C,H11D), C203(H20C,H20D), C115(H11E,H11F), C214(H21C,H21D),
 C215(H21E,H21F)
3.c Aromatic/amide H refined with riding coordinates:
 N38(H38), N109(H109), N209(H209), C112(H112), C111(H111), C212(H212),
 C211(H211)
3.d Idealised Me refined as rotating group:
 C01(H01A,H01B,H01C)
3.e Idealised tetrahedral OH refined as rotating group:
 O105(H105), O205(H205)
;
_olex2_exptl_crystal_mounting_method 'mounted on a nylon cryo-loop with mineral oil as a cryoprotectant'
_olex2_submission_special_instructions 'No special instructions were received'
_oxdiff_exptl_absorpt_empirical_details
;
Empirical correction (ABSPACK) includes:
- Absorption correction using spherical harmonics
- Frame scaling
- Detector area scaling
;
_oxdiff_exptl_absorpt_empirical_full_max 3.200
_oxdiff_exptl_absorpt_empirical_full_min 0.638

loop_
_space_group_symop_operation_xyz
'x, y, z'
'-x, y+1/2, -z'

loop_
_atom_site_label
_atom_site_type_symbol
_atom_site_fract_x
_atom_site_fract_y
_atom_site_fract_z
_atom_site_U_iso_or_equiv
_atom_site_adp_type
_atom_site_occupancy
_atom_site_site_symmetry_order
_atom_site_calc_flag
_atom_site_refinement_flags_posn
_atom_site_refinement_flags_adp
_atom_site_refinement_flags_occupancy
_atom_site_disorder_assembly
_atom_site_disorder_group
P101 P 0.67351(7) 0.90152(18) 0.08923(7) 0.0272(3) Uani 1 1 d . . . . .
S102 S 0.66119(8) 1.15734(18) 0.05468(7) 0.0328(3) Uani 1 1 d . . . . .
S101 S 0.57947(9) 0.80572(19) 0.12754(9) 0.0374(3) Uani 1 1 d . . . . .
P201 P 0.82620(8) 0.6732(2) -0.08066(7) 0.0313(3) Uani 1 1 d . . . . .
S202 S 0.83538(8) 0.9144(2) -0.03134(9) 0.0389(3) Uani 1 1 d . . . . .
S201 S 0.89719(9) 0.6359(3) -0.15162(9) 0.0450(4) Uani 1 1 d . . . . .
Cl02 Cl 0.73577(16) -0.1015(4) -0.33328(18) 0.0585(6) Uani 0.7 1 d . . P . .
Cl01 Cl 0.89771(16) 0.0681(5) -0.3057(2) 0.0721(8) Uani 0.7 1 d . . P . .
O101 O 0.8904(2) 0.4021(6) 0.2880(2) 0.0316(7) Uani 1 1 d . . . . .
O201 O 0.6098(2) 0.1758(6) -0.2780(2) 0.0348(8) Uani 1 1 d . . . . .
O105 O 0.9173(3) 0.0895(6) 0.2000(2) 0.0360(8) Uani 1 1 d . . . . .
H105 H 0.948511 0.084208 0.249583 0.054 Uiso 1 1 calc R U . . .
O104 O 0.6605(2) 0.7459(5) 0.0202(2) 0.0321(8) Uani 1 1 d . . . . .
O205 O 0.5798(3) -0.1568(6) -0.2044(2) 0.0398(9) Uani 1 1 d . . . . .
H205 H 0.543214 -0.158642 -0.252045 0.060 Uiso 1 1 calc R U . . .
O204 O 0.8622(3) 0.4971(6) -0.0221(2) 0.0371(8) Uani 1 1 d . . . . .
N104 N 0.7840(3) 0.6866(6) 0.1937(2) 0.0319(9) Uani 1 1 d . . . . .
Cl03 Cl 0.8085(5) -0.0698(9) -0.4610(3) 0.149(3) Uani 0.7 1 d . . P . .
N105 N 0.7661(3) 0.8671(7) 0.1612(3) 0.0324(9) Uani 1 1 d . . . . .
O103 O 0.9664(4) 0.5118(9) 0.6469(3) 0.0656(16) Uani 1 1 d . . . . .
N204 N 0.7099(3) 0.4502(7) -0.1743(3) 0.0337(10) Uani 1 1 d . . . . .
N107 N 0.8729(3) 0.4977(7) 0.4040(3) 0.0357(10) Uani 1 1 d . . . . .
O102 O 0.7442(3) 0.4309(12) 0.4099(3) 0.0689(18) Uani 1 1 d . . . . .
N207 N 0.6181(3) 0.3125(8) -0.3910(3) 0.0387(10) Uani 1 1 d . . . . .
O202 O 0.7443(3) 0.3841(10) -0.3974(2) 0.0586(13) Uani 1 1 d . . . . .
N38 N 0.7266(3) 0.6188(7) -0.1303(3) 0.0350(10) Uani 1 1 d . . . . .
H38 H 0.685336 0.690843 -0.129675 0.042 Uiso 1 1 calc R U . . .
N109 N 0.8594(4) 0.4658(8) 0.5275(3) 0.0462(12) Uani 1 1 d . . . . .
H109 H 0.827755 0.438101 0.554866 0.055 Uiso 1 1 calc R U . . .
O203 O 0.5151(4) 0.3254(10) -0.6333(3) 0.0701(16) Uani 1 1 d . . . . .
N209 N 0.6273(4) 0.3553(9) -0.5150(3) 0.0499(14) Uani 1 1 d . . . . .
H209 H 0.658476 0.379929 -0.543176 0.060 Uiso 1 1 calc R U . . .
C106 C 0.8530(3) 0.3909(8) 0.2000(3) 0.0298(10) Uani 1 1 d . . . . .
H106 H 0.796589 0.328267 0.182963 0.036 Uiso 1 1 calc R U . . .
C105 C 0.8405(3) 0.5843(8) 0.1637(3) 0.0311(10) Uani 1 1 d . . . . .
H10B H 0.895825 0.648366 0.179996 0.037 Uiso 1 1 calc R U . . .
H10C H 0.815032 0.577013 0.103752 0.037 Uiso 1 1 calc R U . . .
C102 C 0.8345(3) 0.4999(8) 0.3149(3) 0.0339(11) Uani 1 1 d . . . . .
H102 H 0.778790 0.434159 0.296080 0.041 Uiso 1 1 calc R U . . .
C113 C 0.9107(4) 0.2755(8) 0.1734(3) 0.0340(11) Uani 1 1 d . . . . .
H11A H 0.889496 0.277089 0.113412 0.041 Uiso 1 1 calc R U . . .
H11B H 0.967964 0.331839 0.194478 0.041 Uiso 1 1 calc R U . . .
C112 C 0.9572(4) 0.5344(8) 0.4450(4) 0.0394(12) Uani 1 1 d . . . . .
H112 H 0.991346 0.555850 0.414565 0.047 Uiso 1 1 calc R U . . .
C206 C 0.6460(3) 0.1458(9) -0.1911(3) 0.0335(11) Uani 1 1 d . . . . .
H206 H 0.701931 0.081589 -0.175553 0.040 Uiso 1 1 calc R U . . .
C111 C 0.9938(4) 0.5416(9) 0.5261(4) 0.0420(13) Uani 1 1 d . . . . .
H111 H 1.052498 0.568986 0.552310 0.050 Uiso 1 1 calc R U . . .
C110 C 0.9434(5) 0.5075(9) 0.5730(4) 0.0460(14) Uani 1 1 d . . . . .
C103 C 0.8206(4) 0.6976(9) 0.2828(3) 0.0370(12) Uani 1 1 d . . . . .
H10D H 0.781394 0.763478 0.302474 0.044 Uiso 1 1 calc R U . . .
H10E H 0.875113 0.765498 0.301590 0.044 Uiso 1 1 calc R U . . .
C205 C 0.6582(3) 0.3293(8) -0.1465(3) 0.0333(11) Uani 1 1 d . . . . .
H20A H 0.602463 0.387597 -0.157419 0.040 Uiso 1 1 calc R U . . .
H20B H 0.686664 0.308752 -0.087314 0.040 Uiso 1 1 calc R U . . .
C202 C 0.6606(4) 0.2958(9) -0.3015(3) 0.0377(12) Uani 1 1 d . . . . .
H202 H 0.718127 0.240271 -0.287037 0.045 Uiso 1 1 calc R U . . .
C213 C 0.5847(4) 0.0229(8) -0.1721(3) 0.0357(11) Uani 1 1 d . . . . .
H21A H 0.602656 0.014092 -0.112460 0.043 Uiso 1 1 calc R U . . .
H21B H 0.527721 0.080101 -0.194183 0.043 Uiso 1 1 calc R U . . .
C208 C 0.6683(4) 0.3520(11) -0.4329(4) 0.0473(15) Uani 1 1 d . . . . .
C108 C 0.8203(4) 0.4628(11) 0.4450(3) 0.0462(15) Uani 1 1 d . . . . .
C212 C 0.5321(4) 0.2867(9) -0.4294(3) 0.0429(13) Uani 1 1 d . . . . .
H212 H 0.498960 0.265040 -0.398015 0.051 Uiso 1 1 calc R U . . .
C210 C 0.5424(5) 0.3244(10) -0.5589(4) 0.0514(16) Uani 1 1 d . . . . .
C114 C 0.5869(3) 0.6306(8) -0.0012(3) 0.0344(11) Uani 1 1 d . . . . .
H11C H 0.595801 0.514866 -0.026434 0.041 Uiso 1 1 calc R U . . .
H11D H 0.537142 0.695421 -0.040824 0.041 Uiso 1 1 calc R U . . .
C203 C 0.6688(4) 0.4832(9) -0.2617(3) 0.0384(12) Uani 1 1 d . . . . .
H20C H 0.703611 0.566991 -0.280093 0.046 Uiso 1 1 calc R U . . .
H20D H 0.612213 0.539898 -0.275212 0.046 Uiso 1 1 calc R U . . .
C211 C 0.4942(5) 0.2919(10) -0.5109(4) 0.0494(15) Uani 1 1 d . . . . .
H211 H 0.434688 0.273521 -0.536482 0.059 Uiso 1 1 calc R U . . .
C115 C 0.5709(4) 0.5861(8) 0.0745(4) 0.0370(11) Uani 1 1 d . . . . .
H11E H 0.613501 0.496796 0.108986 0.044 Uiso 1 1 calc R U . . .
H11F H 0.513682 0.532114 0.060169 0.044 Uiso 1 1 calc R U . . .
C214 C 0.9346(4) 0.4040(10) -0.0256(4) 0.0443(13) Uani 1 1 d . . . . .
H21C H 0.936841 0.275669 -0.005499 0.053 Uiso 1 1 calc R U . . .
H21D H 0.987042 0.468515 0.009413 0.053 Uiso 1 1 calc R U . . .
C215 C 0.9289(4) 0.4015(11) -0.1127(4) 0.0480(14) Uani 1 1 d . . . . .
H21E H 0.886298 0.309932 -0.145253 0.058 Uiso 1 1 calc R U . . .
H21F H 0.984465 0.369316 -0.114557 0.058 Uiso 1 1 calc R U . . .
C1 C 0.8280(9) -0.1064(16) -0.3569(6) 0.062(3) Uani 0.7 1 d . . P . .
H1 H 0.856936 -0.228546 -0.339799 0.074 Uiso 0.7 1 calc R U P . .
C02 C 0.3661(14) 0.556(4) -0.3082(11) 0.123(8) Uani 0.7 1 d . . P . .
N03 N 0.3545(10) 0.422(3) -0.3624(10) 0.115(6) Uani 0.7 1 d . . P . .
H10A H 0.799(4) 0.940(9) 0.166(4) 0.023(15) Uiso 1 1 d . . . . .
C01 C 0.3833(7) 0.6935(18) -0.2538(6) 0.059(3) Uani 0.7 1 d . . P . .
H01A H 0.371502 0.812531 -0.282253 0.088 Uiso 0.7 1 calc R U P . .
H01B H 0.443244 0.688060 -0.217400 0.088 Uiso 0.7 1 calc R U P . .
H01C H 0.347821 0.680442 -0.222160 0.088 Uiso 0.7 1 calc R U P . .

loop_
_atom_site_aniso_label
_atom_site_aniso_U_11
_atom_site_aniso_U_22
_atom_site_aniso_U_33
_atom_site_aniso_U_23
_atom_site_aniso_U_13
_atom_site_aniso_U_12
P101 0.0285(6) 0.0295(6) 0.0242(5) 0.0017(5) 0.0108(4) 0.0005(5)
S102 0.0354(6) 0.0301(6) 0.0294(5) 0.0017(5) 0.0088(5) 0.0001(5)
S101 0.0414(7) 0.0361(7) 0.0433(7) -0.0001(5) 0.0256(6) 0.0019(6)
P201 0.0273(6) 0.0396(7) 0.0260(5) 0.0022(5) 0.0089(5) -0.0016(5)
S202 0.0325(6) 0.0394(7) 0.0415(7) -0.0020(6) 0.0103(5) -0.0035(5)
S201 0.0424(7) 0.0620(10) 0.0375(7) 0.0029(6) 0.0229(6) -0.0033(7)
Cl02 0.0564(13) 0.0398(11) 0.0821(17) 0.0011(12) 0.0299(12) -0.0020(10)
Cl01 0.0401(12) 0.091(2) 0.0747(18) 0.0099(16) 0.0101(11) 0.0054(12)
O101 0.0299(16) 0.0371(18) 0.0238(16) 0.0023(15) 0.0059(13) 0.0023(16)
O201 0.0355(18) 0.042(2) 0.0235(15) -0.0002(16) 0.0077(14) -0.0004(17)
O105 0.038(2) 0.0321(19) 0.0309(18) 0.0010(15) 0.0055(15) 0.0032(16)
O104 0.0322(18) 0.037(2) 0.0295(17) 0.0026(14) 0.0142(14) -0.0021(15)
O205 0.041(2) 0.039(2) 0.0299(18) -0.0005(15) 0.0025(16) -0.0001(16)
O204 0.040(2) 0.043(2) 0.0287(18) 0.0042(16) 0.0133(16) 0.0015(17)
N104 0.038(2) 0.031(2) 0.0263(19) 0.0050(17) 0.0120(17) 0.0027(18)
Cl03 0.199(6) 0.116(4) 0.083(3) -0.010(3) -0.002(3) 0.078(4)
N105 0.029(2) 0.031(2) 0.032(2) 0.0047(17) 0.0067(17) -0.0019(18)
O103 0.077(4) 0.084(4) 0.023(2) -0.003(2) 0.005(2) -0.031(3)
N204 0.029(2) 0.045(3) 0.0233(19) -0.0015(17) 0.0066(16) -0.0021(18)
N107 0.041(2) 0.040(3) 0.022(2) 0.0008(18) 0.0075(18) 0.003(2)
O102 0.041(2) 0.142(6) 0.0227(18) 0.003(3) 0.0106(17) -0.003(3)
N207 0.040(2) 0.048(3) 0.024(2) 0.0028(19) 0.0075(18) 0.000(2)
O202 0.052(3) 0.097(4) 0.0263(18) 0.009(2) 0.0144(18) -0.006(3)
N38 0.031(2) 0.037(2) 0.034(2) -0.0026(18) 0.0086(17) 0.0014(18)
N109 0.050(3) 0.062(3) 0.025(2) 0.004(2) 0.013(2) -0.003(2)
O203 0.076(3) 0.093(4) 0.024(2) 0.002(2) 0.001(2) 0.020(3)
N209 0.060(3) 0.065(4) 0.023(2) 0.007(2) 0.015(2) 0.009(3)
C106 0.027(2) 0.037(3) 0.022(2) 0.002(2) 0.0067(17) -0.001(2)
C105 0.031(2) 0.036(3) 0.028(2) 0.002(2) 0.0126(19) 0.000(2)
C102 0.035(3) 0.043(3) 0.022(2) 0.003(2) 0.009(2) 0.003(2)
C113 0.034(3) 0.036(3) 0.033(2) 0.003(2) 0.014(2) 0.000(2)
C112 0.044(3) 0.036(3) 0.033(3) 0.000(2) 0.008(2) -0.005(2)
C206 0.033(2) 0.043(3) 0.024(2) 0.001(2) 0.0108(19) 0.005(2)
C111 0.046(3) 0.035(3) 0.033(3) -0.003(2) 0.002(2) -0.008(2)
C110 0.061(4) 0.043(3) 0.027(3) -0.001(2) 0.008(3) -0.012(3)
C103 0.038(3) 0.043(3) 0.027(2) 0.003(2) 0.009(2) 0.008(2)
C205 0.031(2) 0.042(3) 0.025(2) -0.002(2) 0.0083(19) 0.000(2)
C202 0.036(3) 0.052(3) 0.023(2) 0.002(2) 0.008(2) 0.002(2)
C213 0.043(3) 0.036(3) 0.029(2) -0.003(2) 0.014(2) -0.001(2)
C208 0.047(3) 0.066(4) 0.025(3) 0.001(2) 0.011(2) 0.007(3)
C108 0.047(3) 0.067(4) 0.022(2) 0.003(2) 0.010(2) 0.002(3)
C212 0.046(3) 0.045(3) 0.029(3) 0.003(2) 0.004(2) 0.000(3)
C210 0.063(4) 0.053(4) 0.028(3) 0.004(3) 0.006(3) 0.017(3)
C114 0.034(2) 0.032(3) 0.034(2) -0.004(2) 0.009(2) 0.000(2)
C203 0.039(3) 0.044(3) 0.029(3) 0.003(2) 0.009(2) -0.006(2)
C211 0.048(3) 0.051(4) 0.034(3) 0.000(3) -0.001(3) 0.004(3)
C115 0.033(3) 0.035(3) 0.045(3) 0.006(2) 0.018(2) 0.000(2)
C214 0.035(3) 0.049(3) 0.045(3) -0.001(3) 0.010(2) 0.000(3)
C215 0.042(3) 0.052(4) 0.054(3) -0.011(3) 0.024(3) 0.005(3)
C1 0.107(9) 0.047(5) 0.046(5) 0.013(4) 0.044(6) 0.032(6)
C02 0.132(16) 0.149(19) 0.067(10) 0.030(12) 0.017(10) -0.066(15)
N03 0.101(10) 0.153(16) 0.098(10) 0.016(12) 0.046(9) -0.033(11)
C01 0.055(6) 0.074(7) 0.052(5) 0.019(5) 0.026(5) 0.005(5)

loop_
_atom_type_symbol
_atom_type_description
_atom_type_scat_dispersion_real
_atom_type_scat_dispersion_imag
_atom_type_scat_source
C C 0.0181 0.0091 'International Tables Vol C Tables 4.2.6.8 and 6.1.1.4'
H H 0.0000 0.0000 'International Tables Vol C Tables 4.2.6.8 and 6.1.1.4'
Cl Cl 0.3639 0.7018 'International Tables Vol C Tables 4.2.6.8 and 6.1.1.4'
N N 0.0311 0.0180 'International Tables Vol C Tables 4.2.6.8 and 6.1.1.4'
O O 0.0492 0.0322 'International Tables Vol C Tables 4.2.6.8 and 6.1.1.4'
P P 0.2955 0.4335 'International Tables Vol C Tables 4.2.6.8 and 6.1.1.4'
S S 0.3331 0.5567 'International Tables Vol C Tables 4.2.6.8 and 6.1.1.4'

loop_
_geom_angle_atom_site_label_1
_geom_angle_atom_site_label_2
_geom_angle_atom_site_label_3
_geom_angle
_geom_angle_site_symmetry_1
_geom_angle_site_symmetry_3
_geom_angle_publ_flag
S102 P101 S101 114.69(8) . . ?
O104 P101 S102 117.05(15) . . ?
O104 P101 S101 96.96(14) . . ?
O104 P101 N105 107.6(2) . . ?
N105 P101 S102 110.57(19) . . ?
N105 P101 S101 109.01(19) . . ?
C115 S101 P101 92.12(18) . . ?
S202 P201 S201 115.48(9) . . ?
O204 P201 S202 118.24(16) . . ?
O204 P201 S201 97.25(16) . . ?
O204 P201 N38 102.7(2) . . ?
N38 P201 S202 110.41(19) . . ?
N38 P201 S201 111.56(18) . . ?
C215 S201 P201 92.6(2) . . ?
C102 O101 C106 108.8(4) . . ?
C202 O201 C206 110.8(4) . . ?
C113 O105 H105 109.5 . . ?
C114 O104 P101 117.1(3) . . ?
C213 O205 H205 109.5 . . ?
C214 O204 P201 117.7(4) . . ?
N105 N104 C105 112.6(4) . . ?
N105 N104 C103 109.2(4) . . ?
C105 N104 C103 110.9(4) . . ?
P101 N105 H10A 116(5) . . ?
N104 N105 P101 117.2(4) . . ?
N104 N105 H10A 125(5) . . ?
N38 N204 C205 110.2(4) . . ?
N38 N204 C203 111.3(4) . . ?
C205 N204 C203 110.8(4) . . ?
C112 N107 C102 121.1(5) . . ?
C112 N107 C108 121.1(5) . . ?
C108 N107 C102 117.7(5) . . ?
C208 N207 C202 117.2(5) . . ?
C208 N207 C212 122.1(5) . . ?
C212 N207 C202 120.8(5) . . ?
P201 N38 H38 121.5 . . ?
N204 N38 P201 116.9(4) . . ?
N204 N38 H38 121.5 . . ?
C110 N109 H109 116.4 . . ?
C108 N109 H109 116.4 . . ?
C108 N109 C110 127.2(6) . . ?
C208 N209 H209 116.5 . . ?
C208 N209 C210 127.1(6) . . ?
C210 N209 H209 116.5 . . ?
O101 C106 H106 109.0 . . ?
O101 C106 C105 109.9(4) . . ?
O101 C106 C113 107.7(4) . . ?
C105 C106 H106 109.0 . . ?
C113 C106 H106 109.0 . . ?
C113 C106 C105 112.1(4) . . ?
N104 C105 C106 108.1(4) . . ?
N104 C105 H10B 110.1 . . ?
N104 C105 H10C 110.1 . . ?
C106 C105 H10B 110.1 . . ?
C106 C105 H10C 110.1 . . ?
H10B C105 H10C 108.4 . . ?
O101 C102 N107 106.5(4) . . ?
O101 C102 H102 109.2 . . ?
O101 C102 C103 111.7(4) . . ?
N107 C102 H102 109.2 . . ?
N107 C102 C103 111.0(4) . . ?
C103 C102 H102 109.2 . . ?
O105 C113 C106 113.4(4) . . ?
O105 C113 H11A 108.9 . . ?
O105 C113 H11B 108.9 . . ?
C106 C113 H11A 108.9 . . ?
C106 C113 H11B 108.9 . . ?
H11A C113 H11B 107.7 . . ?
N107 C112 H112 118.5 . . ?
C111 C112 N107 122.9(6) . . ?
C111 C112 H112 118.5 . . ?
O201 C206 H206 109.6 . . ?
O201 C206 C205 110.3(5) . . ?
O201 C206 C213 106.4(4) . . ?
C205 C206 H206 109.6 . . ?
C213 C206 H206 109.6 . . ?
C213 C206 C205 111.3(4) . . ?
C112 C111 H111 120.4 . . ?
C112 C111 C110 119.3(6) . . ?
C110 C111 H111 120.4 . . ?
O103 C110 N109 117.9(6) . . ?
O103 C110 C111 127.6(6) . . ?
N109 C110 C111 114.5(5) . . ?
N104 C103 C102 107.2(4) . . ?
N104 C103 H10D 110.3 . . ?
N104 C103 H10E 110.3 . . ?
C102 C103 H10D 110.3 . . ?
C102 C103 H10E 110.3 . . ?
H10D C103 H10E 108.5 . . ?
N204 C205 C206 108.9(4) . . ?
N204 C205 H20A 109.9 . . ?
N204 C205 H20B 109.9 . . ?
C206 C205 H20A 109.9 . . ?
C206 C205 H20B 109.9 . . ?
H20A C205 H20B 108.3 . . ?
O201 C202 N207 105.7(4) . . ?
O201 C202 H202 109.6 . . ?
O201 C202 C203 111.8(4) . . ?
N207 C202 H202 109.6 . . ?
N207 C202 C203 110.6(5) . . ?
C203 C202 H202 109.6 . . ?
O205 C213 C206 112.8(4) . . ?
O205 C213 H21A 109.0 . . ?
O205 C213 H21B 109.0 . . ?
C206 C213 H21A 109.0 . . ?
C206 C213 H21B 109.0 . . ?
H21A C213 H21B 107.8 . . ?
O202 C208 N207 121.1(5) . . ?
O202 C208 N209 123.9(6) . . ?
N209 C208 N207 115.0(6) . . ?
O102 C108 N107 122.6(5) . . ?
O102 C108 N109 122.5(6) . . ?
N109 C108 N107 114.9(6) . . ?
N207 C212 H212 119.6 . . ?
C211 C212 N207 120.8(6) . . ?
C211 C212 H212 119.6 . . ?
O203 C210 N209 119.5(7) . . ?
O203 C210 C211 126.0(7) . . ?
N209 C210 C211 114.4(5) . . ?
O104 C114 H11C 109.9 . . ?
O104 C114 H11D 109.9 . . ?
O104 C114 C115 109.1(4) . . ?
H11C C114 H11D 108.3 . . ?
C115 C114 H11C 109.9 . . ?
C115 C114 H11D 109.9 . . ?
N204 C203 C202 106.0(5) . . ?
N204 C203 H20C 110.5 . . ?
N204 C203 H20D 110.5 . . ?
C202 C203 H20C 110.5 . . ?
C202 C203 H20D 110.5 . . ?
H20C C203 H20D 108.7 . . ?
C212 C211 C210 120.6(6) . . ?
C212 C211 H211 119.7 . . ?
C210 C211 H211 119.7 . . ?
S101 C115 H11E 110.6 . . ?
S101 C115 H11F 110.6 . . ?
C114 C115 S101 105.8(4) . . ?
C114 C115 H11E 110.6 . . ?
C114 C115 H11F 110.6 . . ?
H11E C115 H11F 108.7 . . ?
O204 C214 H21C 109.8 . . ?
O204 C214 H21D 109.8 . . ?
O204 C214 C215 109.5(5) . . ?
H21C C214 H21D 108.2 . . ?
C215 C214 H21C 109.8 . . ?
C215 C214 H21D 109.8 . . ?
S201 C215 H21E 110.6 . . ?
S201 C215 H21F 110.6 . . ?
C214 C215 S201 105.7(5) . . ?
C214 C215 H21E 110.6 . . ?
C214 C215 H21F 110.6 . . ?
H21E C215 H21F 108.7 . . ?
Cl02 C1 H1 108.8 . . ?
Cl01 C1 Cl02 110.5(5) . . ?
Cl01 C1 Cl03 105.0(7) . . ?
Cl01 C1 H1 108.8 . . ?
Cl03 C1 Cl02 114.7(7) . . ?
Cl03 C1 H1 108.8 . . ?
N03 C02 C01 176(2) . . ?
C02 C01 H01A 109.5 . . ?
C02 C01 H01B 109.5 . . ?
C02 C01 H01C 109.5 . . ?
H01A C01 H01B 109.5 . . ?
H01A C01 H01C 109.5 . . ?
H01B C01 H01C 109.5 . . ?

loop_
_geom_bond_atom_site_label_1
_geom_bond_atom_site_label_2
_geom_bond_distance
_geom_bond_site_symmetry_2
_geom_bond_publ_flag
P101 S102 1.9350(19) . ?
P101 S101 2.0914(18) . ?
P101 O104 1.620(4) . ?
P101 N105 1.629(5) . ?
S101 C115 1.825(6) . ?
P201 S202 1.933(2) . ?
P201 S201 2.0812(18) . ?
P201 O204 1.611(4) . ?
P201 N38 1.635(5) . ?
S201 C215 1.832(8) . ?
Cl02 C1 1.782(12) . ?
Cl01 C1 1.734(15) . ?
O101 C106 1.453(5) . ?
O101 C102 1.411(7) . ?
O201 C206 1.448(6) . ?
O201 C202 1.400(7) . ?
O105 H105 0.8400 . ?
O105 C113 1.416(7) . ?
O104 C114 1.432(6) . ?
O205 H205 0.8400 . ?
O205 C213 1.411(7) . ?
O204 C214 1.430(7) . ?
N104 N105 1.413(6) . ?
N104 C105 1.471(7) . ?
N104 C103 1.471(6) . ?
Cl03 C1 1.778(11) . ?
N105 H10A 0.75(7) . ?
O103 C110 1.225(7) . ?
N204 N38 1.418(7) . ?
N204 C205 1.458(7) . ?
N204 C203 1.464(7) . ?
N107 C102 1.470(6) . ?
N107 C112 1.367(8) . ?
N107 C108 1.384(8) . ?
O102 C108 1.228(8) . ?
N207 C202 1.486(7) . ?
N207 C208 1.368(8) . ?
N207 C212 1.374(8) . ?
O202 C208 1.229(8) . ?
N38 H38 0.8800 . ?
N109 H109 0.8800 . ?
N109 C110 1.383(9) . ?
N109 C108 1.365(7) . ?
O203 C210 1.229(8) . ?
N209 H209 0.8800 . ?
N209 C208 1.360(7) . ?
N209 C210 1.376(10) . ?
C106 H106 1.0000 . ?
C106 C105 1.521(8) . ?
C106 C113 1.502(8) . ?
C105 H10B 0.9900 . ?
C105 H10C 0.9900 . ?
C102 H102 1.0000 . ?
C102 C103 1.524(8) . ?
C113 H11A 0.9900 . ?
C113 H11B 0.9900 . ?
C112 H112 0.9500 . ?
C112 C111 1.341(8) . ?
C206 H206 1.0000 . ?
C206 C205 1.520(8) . ?
C206 C213 1.508(8) . ?
C111 H111 0.9500 . ?
C111 C110 1.434(9) . ?
C103 H10D 0.9900 . ?
C103 H10E 0.9900 . ?
C205 H20A 0.9900 . ?
C205 H20B 0.9900 . ?
C202 H202 1.0000 . ?
C202 C203 1.511(9) . ?
C213 H21A 0.9900 . ?
C213 H21B 0.9900 . ?
C212 H212 0.9500 . ?
C212 C211 1.348(8) . ?
C210 C211 1.417(11) . ?
C114 H11C 0.9900 . ?
C114 H11D 0.9900 . ?
C114 C115 1.514(8) . ?
C203 H20C 0.9900 . ?
C203 H20D 0.9900 . ?
C211 H211 0.9500 . ?
C115 H11E 0.9900 . ?
C115 H11F 0.9900 . ?
C214 H21C 0.9900 . ?
C214 H21D 0.9900 . ?
C214 C215 1.521(9) . ?
C215 H21E 0.9900 . ?
C215 H21F 0.9900 . ?
C1 H1 1.0000 . ?
C02 N03 1.33(3) . ?
C02 C01 1.34(3) . ?
C01 H01A 0.9800 . ?
C01 H01B 0.9800 . ?
C01 H01C 0.9800 . ?

loop_
_geom_hbond_atom_site_label_D
_geom_hbond_atom_site_label_H
_geom_hbond_atom_site_label_A
_geom_hbond_distance_DH
_geom_hbond_distance_HA
_geom_hbond_distance_DA
_geom_hbond_angle_DHA
_geom_hbond_site_symmetry_A
_geom_hbond_publ_flag
O105 H105 O103 0.84 1.93 2.748(6) 163.4 2_746 yes
O205 H205 O203 0.84 1.90 2.725(6) 165.3 2_644 yes
N38 H38 O205 0.88 2.10 2.850(6) 143.2 1_565 yes
N109 H109 O202 0.88 1.96 2.836(7) 172.5 1_556 yes
N209 H209 O102 0.88 1.98 2.855(7) 171.0 1_554 yes
N105 H10A O105 0.75(7) 2.17(7) 2.892(6) 163(6) 1_565 yes

loop_
_geom_torsion_atom_site_label_1
_geom_torsion_atom_site_label_2
_geom_torsion_atom_site_label_3
_geom_torsion_atom_site_label_4
_geom_torsion
_geom_torsion_site_symmetry_1
_geom_torsion_site_symmetry_2
_geom_torsion_site_symmetry_3
_geom_torsion_site_symmetry_4
_geom_torsion_publ_flag
P101 S101 C115 C114 -33.9(4) . . . . ?
P101 O104 C114 C115 -38.1(5) . . . . ?
S102 P101 O104 C114 -111.2(3) . . . . ?
S102 P101 N105 N104 179.1(3) . . . . ?
S101 P101 O104 C114 11.1(4) . . . . ?
S101 P101 N105 N104 52.2(4) . . . . ?
P201 S201 C215 C214 -32.2(4) . . . . ?
P201 O204 C214 C215 -36.9(7) . . . . ?
S202 P201 O204 C214 -113.0(4) . . . . ?
S202 P201 N38 N204 176.0(3) . . . . ?
S201 P201 O204 C214 11.1(4) . . . . ?
S201 P201 N38 N204 46.2(4) . . . . ?
O101 C106 C105 N104 -59.7(5) . . . . ?
O101 C106 C113 O105 64.5(6) . . . . ?
O101 C102 C103 N104 60.0(6) . . . . ?
O201 C206 C205 N204 -55.6(5) . . . . ?
O201 C206 C213 O205 67.1(6) . . . . ?
O201 C202 C203 N204 61.6(6) . . . . ?
O104 P101 N105 N104 -51.9(4) . . . . ?
O104 C114 C115 S101 47.0(5) . . . . ?
O204 P201 N38 N204 -57.0(4) . . . . ?
O204 C214 C215 S201 44.9(6) . . . . ?
N105 P101 O104 C114 123.7(4) . . . . ?
N105 N104 C105 C106 -178.0(4) . . . . ?
N105 N104 C103 C102 177.1(4) . . . . ?
N107 C102 C103 N104 178.7(4) . . . . ?
N107 C112 C111 C110 0.7(10) . . . . ?
N207 C202 C203 N204 179.1(4) . . . . ?
N207 C212 C211 C210 -0.1(11) . . . . ?
N38 P201 O204 C214 125.2(4) . . . . ?
N38 N204 C205 C206 -176.6(4) . . . . ?
N38 N204 C203 C202 175.8(4) . . . . ?
O203 C210 C211 C212 177.2(8) . . . . ?
N209 C210 C211 C212 -2.2(10) . . . . ?
C106 O101 C102 N107 176.7(4) . . . . ?
C106 O101 C102 C103 -61.9(5) . . . . ?
C105 N104 N105 P101 103.2(5) . . . . ?
C105 N104 C103 C102 -58.3(6) . . . . ?
C105 C106 C113 O105 -174.4(4) . . . . ?
C102 O101 C106 C105 61.3(5) . . . . ?
C102 O101 C106 C113 -176.3(4) . . . . ?
C102 N107 C112 C111 177.0(6) . . . . ?
C102 N107 C108 O102 1.4(11) . . . . ?
C102 N107 C108 N109 -178.9(5) . . . . ?
C113 C106 C105 N104 -179.5(4) . . . . ?
C112 N107 C102 O101 45.2(7) . . . . ?
C112 N107 C102 C103 -76.6(6) . . . . ?
C112 N107 C108 O102 179.4(7) . . . . ?
C112 N107 C108 N109 -0.9(9) . . . . ?
C112 C111 C110 O103 -178.6(7) . . . . ?
C112 C111 C110 N109 1.2(9) . . . . ?
C206 O201 C202 N207 178.9(4) . . . . ?
C206 O201 C202 C203 -60.7(6) . . . . ?
C110 N109 C108 N107 3.2(10) . . . . ?
C110 N109 C108 O102 -177.1(8) . . . . ?
C103 N104 N105 P101 -133.2(4) . . . . ?
C103 N104 C105 C106 59.3(6) . . . . ?
C205 N204 N38 P201 122.0(4) . . . . ?
C205 N204 C203 C202 -61.1(6) . . . . ?
C205 C206 C213 O205 -172.7(4) . . . . ?
C202 O201 C206 C205 56.6(5) . . . . ?
C202 O201 C206 C213 177.4(5) . . . . ?
C202 N207 C208 O202 -4.5(10) . . . . ?
C202 N207 C208 N209 176.4(6) . . . . ?
C202 N207 C212 C211 -176.4(6) . . . . ?
C213 C206 C205 N204 -173.4(4) . . . . ?
C208 N207 C202 O201 -152.7(6) . . . . ?
C208 N207 C202 C203 86.2(7) . . . . ?
C208 N207 C212 C211 2.9(10) . . . . ?
C208 N209 C210 O203 -177.3(7) . . . . ?
C208 N209 C210 C211 2.1(11) . . . . ?
C108 N107 C102 O101 -136.8(5) . . . . ?
C108 N107 C102 C103 101.4(6) . . . . ?
C108 N107 C112 C111 -0.9(9) . . . . ?
C108 N109 C110 O103 176.5(7) . . . . ?
C108 N109 C110 C111 -3.3(10) . . . . ?
C212 N207 C202 O201 26.6(8) . . . . ?
C212 N207 C202 C203 -94.5(7) . . . . ?
C212 N207 C208 O202 176.2(7) . . . . ?
C212 N207 C208 N209 -2.9(10) . . . . ?
C210 N209 C208 N207 0.3(11) . . . . ?
C210 N209 C208 O202 -178.7(8) . . . . ?
C203 N204 N38 P201 -114.7(4) . . . . ?
C203 N204 C205 C206 59.8(6) . . . . ?
